data_7218175
loop_
_publ_author_name
'Gholivand, K.'
'Gholami, A.'
'Tizhoush, S. K.'
'Schenk, K. J.'
'Fadaei, F.'
'Bahrami, A.'

_publ_section_title
;
 Steric and electronic control over the structural diversity of
 N-(n-pyridinyl) diphenylphosphinic amides (n = 2 and 4) as difunctional
 ligands in triphenyltin(iv) adducts
;
_journal_issue 84
_journal_name_full 'RSC Adv.'
_journal_page_first 44509
_journal_paper_doi 10.1039/C4RA06212D
_journal_volume 4
_journal_year 2014
_chemical_formula_moiety 'C35 H30 Cl N2 O P Sn'
_chemical_formula_sum 'C35 H30 Cl N2 O P Sn'
_chemical_formula_weight 679.78
_chemical_name_systematic
;
[N-(2-pyridinyle)diphenylephosphinic amide-kappa-O chlorotriphenyltin(IV)] 
;
_space_group_IT_number 15
_symmetry_cell_setting monoclinic
_symmetry_space_group_name_Hall '-C 2yac'
_symmetry_space_group_name_H-M 'C 1 2/n 1'
_atom_sites_solution_hydrogens geom
_atom_sites_solution_primary direct
_atom_sites_solution_secondary difmap
_cell_angle_alpha 90.00
_cell_angle_beta 93.908(3)
_cell_angle_gamma 90.00
_cell_formula_units_Z 16
_cell_length_a 57.264(2)
_cell_length_b 9.8858(2)
_cell_length_c 22.2965(8)
_cell_measurement_reflns_used 42054
_cell_measurement_temperature 292(2)
_cell_measurement_theta_max 26.18
_cell_measurement_theta_min 1.43
_cell_volume 12592.7(7)
_computing_cell_refinement 'X_Area, 1.36 (Stoe, 2006)'
_computing_data_collection 'X_Area, 1.36 (Stoe, 2006)'
_computing_data_reduction 'X_Area, 1.36 (Stoe, 2006)'
_computing_molecular_graphics 'Bruker SHELXTL, (Bruker, 1996)'
_computing_publication_material 'Bruker SHELXTL, PLATON (Spek, 2001)'
_computing_structure_refinement 'SHELXL-97 (Sheldrick, 1997)'
_computing_structure_solution 'SHELXS-97 (Sheldrick, 1997)'
_diffrn_ambient_temperature 292
_diffrn_detector 'image plate (34 cm diameter)'
_diffrn_detector_area_resol_mean 6.67
_diffrn_detector_type STOE
_diffrn_measured_fraction_theta_full 0.987
_diffrn_measured_fraction_theta_max 0.987
_diffrn_measurement_details ' 180 frames, detector distance = 130 mm'
_diffrn_measurement_device '2-circle goniometer'
_diffrn_measurement_device_type 'STOE IPDS 2'
_diffrn_measurement_method 'rotation method'
_diffrn_radiation_collimation '0.8 mm diameter'
_diffrn_radiation_monochromator 'plane graphite'
_diffrn_radiation_polarisn_norm 0
_diffrn_radiation_type 'Mo K\a'
_diffrn_radiation_wavelength 0.71073
_diffrn_reflns_av_R_equivalents 0.0235
_diffrn_reflns_av_sigmaI/netI 0.0190
_diffrn_reflns_limit_h_max 69
_diffrn_reflns_limit_h_min -69
_diffrn_reflns_limit_k_max 12
_diffrn_reflns_limit_k_min -11
_diffrn_reflns_limit_l_max 27
_diffrn_reflns_limit_l_min -26
_diffrn_reflns_number 39843
_diffrn_reflns_theta_full 25.71
_diffrn_reflns_theta_max 25.71
_diffrn_reflns_theta_min 1.43
_diffrn_source 'sealed X-ray tube, 12 x 0.4 mm long-fine focus'
_diffrn_source_current 43
_diffrn_source_power 2.365
_diffrn_source_voltage 55
_diffrn_standards_decay_% 0
_diffrn_standards_interval_count 0
_diffrn_standards_interval_time 0
_diffrn_standards_number 0
_exptl_absorpt_coefficient_mu 0.977
_exptl_absorpt_correction_T_max 0.8415
_exptl_absorpt_correction_T_min 0.6707
_exptl_absorpt_correction_type integration
_exptl_absorpt_process_details 'Stoe XRed32 1.31, Stoe (2005)'
_exptl_crystal_colour colourless
_exptl_crystal_density_diffrn 1.434
_exptl_crystal_density_method 'not measured'
_exptl_crystal_description platelet
_exptl_crystal_F_000 5504
_exptl_crystal_size_max 0.329
_exptl_crystal_size_mid 0.279
_exptl_crystal_size_min 0.189
_refine_diff_density_max 0.391
_refine_diff_density_min -0.578
_refine_diff_density_rms 0.041
_refine_ls_extinction_method none
_refine_ls_goodness_of_fit_ref 1.023
_refine_ls_hydrogen_treatment mixed
_refine_ls_matrix_type full
_refine_ls_number_parameters 860
_refine_ls_number_reflns 11829
_refine_ls_number_restraints 98
_refine_ls_restrained_S_all 1.021
_refine_ls_R_factor_all 0.0377
_refine_ls_R_factor_gt 0.0252
_refine_ls_shift/su_max 0.004
_refine_ls_shift/su_mean 0.000
_refine_ls_structure_factor_coef Fsqd
_refine_ls_weighting_details 'calc w=1/[\s^2^(Fo^2^)+(0.0262P)^2^+10.4197P] where P=(Fo^2^+2Fc^2^)/3'
_refine_ls_weighting_scheme calc
_refine_ls_wR_factor_gt 0.0561
_refine_ls_wR_factor_ref 0.0602
_reflns_number_gt 9445
_reflns_number_total 11829
_reflns_threshold_expression >2\s(I)
_cod_data_source_file c4ra06212d2.cif
_cod_data_source_block C332
_cod_original_cell_volume 12592.6(7)
_cod_original_sg_symbol_Hall '-C 2ybc'
_cod_original_sg_symbol_H-M 'C 2/n'
_cod_database_code 7218175

loop_
_symmetry_equiv_pos_as_xyz
'x, y, z'
'x, -y+1/2, z+1/2'
'x+1/2, y+1/2, z'
'x+1/2, -y+1, z+1/2'
'-x, -y, -z'
'-x, y-1/2, -z-1/2'
'-x+1/2, -y+1/2, -z'
'-x+1/2, y, -z-1/2'

loop_
_atom_site_label
_atom_site_type_symbol
_atom_site_fract_x
_atom_site_fract_y
_atom_site_fract_z
_atom_site_U_iso_or_equiv
_atom_site_adp_type
_atom_site_occupancy
_atom_site_symmetry_multiplicity
_atom_site_calc_flag
_atom_site_refinement_flags
_atom_site_disorder_assembly
_atom_site_disorder_group
Sn1 Sn 0.055552(3) 0.063548(19) 0.124115(7) 0.05072(5) Uani 1 1 d D . .
Sn2 Sn 0.187056(3) 0.939978(16) 0.741320(7) 0.04180(5) Uani 1 1 d D . .
Cl1 Cl 0.045321(17) 0.21443(13) 0.20660(4) 0.1120(4) Uani 1 1 d . A .
Cl2 Cl 0.184060(12) 1.07355(7) 0.64685(3) 0.06104(16) Uani 1 1 d . B .
P1 P 0.076121(9) -0.09051(6) -0.01852(2) 0.03976(13) Uani 1 1 d . . .
P2 P 0.181921(10) 0.74777(5) 0.88733(2) 0.03692(12) Uani 1 1 d . . .
O1 O 0.06487(3) -0.08319(16) 0.03968(7) 0.0455(4) Uani 1 1 d . A .
O2 O 0.19087(3) 0.82085(15) 0.83543(6) 0.0451(4) Uani 1 1 d . B .
N1 N 0.13257(3) -0.3066(2) 0.00490(9) 0.0494(5) Uani 1 1 d . A .
N2 N 0.10352(3) -0.14819(19) -0.01280(9) 0.0441(4) Uani 1 1 d D A .
H200 H 0.1148(3) -0.0924(18) -0.0191(10) 0.047(7) Uiso 1 1 d D . .
N3 N 0.15354(4) 1.0209(2) 0.98430(9) 0.0509(5) Uani 1 1 d . B .
N4 N 0.16542(3) 0.84141(18) 0.92872(8) 0.0408(4) Uani 1 1 d D B .
H400 H 0.1538(3) 0.800(2) 0.9433(10) 0.055(7) Uiso 1 1 d D . .
C1 C 0.07874(4) 0.0695(2) -0.05493(10) 0.0453(5) Uani 1 1 d . A .
C2 C 0.06469(5) 0.1016(3) -0.10599(13) 0.0667(7) Uani 1 1 d . . .
H2 H 0.0544 0.0375 -0.1232 0.080 Uiso 1 1 calc R A .
C3 C 0.06592(6) 0.2286(4) -0.13130(16) 0.0855(10) Uani 1 1 d . A .
H3 H 0.0563 0.2504 -0.1652 0.103 Uiso 1 1 calc R . .
C4 C 0.08111(7) 0.3215(3) -0.10691(18) 0.0892(11) Uani 1 1 d . . .
H4 H 0.0819 0.4068 -0.1243 0.107 Uiso 1 1 calc R A .
C5 C 0.09527(7) 0.2915(3) -0.05708(16) 0.0872(10) Uani 1 1 d . A .
H5 H 0.1059 0.3555 -0.0411 0.105 Uiso 1 1 calc R . .
C6 C 0.09393(5) 0.1660(3) -0.03028(13) 0.0659(7) Uani 1 1 d . . .
H6 H 0.1033 0.1466 0.0044 0.079 Uiso 1 1 calc R A .
C7 C 0.06026(4) -0.2014(2) -0.06989(10) 0.0475(5) Uani 1 1 d . A .
C8 C 0.03679(5) -0.2268(3) -0.06333(13) 0.0636(7) Uani 1 1 d . . .
H8 H 0.0298 -0.1936 -0.0299 0.076 Uiso 1 1 calc R A .
C9 C 0.02379(6) -0.3003(4) -0.10557(18) 0.0876(10) Uani 1 1 d . A .
H9 H 0.0080 -0.3158 -0.1010 0.105 Uiso 1 1 calc R . .
C10 C 0.03404(8) -0.3511(4) -0.15456(17) 0.0973(12) Uani 1 1 d . . .
H10 H 0.0252 -0.4009 -0.1832 0.117 Uiso 1 1 calc R A .
C11 C 0.05746(8) -0.3285(4) -0.16147(14) 0.0907(10) Uani 1 1 d . A .
H11 H 0.0644 -0.3639 -0.1946 0.109 Uiso 1 1 calc R . .
C12 C 0.07065(5) -0.2534(3) -0.11936(12) 0.0669(7) Uani 1 1 d . . .
H12 H 0.0864 -0.2378 -0.1241 0.080 Uiso 1 1 calc R A .
C16A C 0.0341(3) -0.0973(12) 0.1525(12) 0.049(3) Uani 0.44(3) 1 d PDU A 1
C17A C 0.0418(3) -0.2255(15) 0.1509(10) 0.071(3) Uani 0.44(3) 1 d PDU A 1
H17A H 0.0559 -0.2442 0.1346 0.085 Uiso 0.44(3) 1 calc PR A 1
C18A C 0.0287(4) -0.3310(14) 0.1734(9) 0.085(4) Uani 0.44(3) 1 d PDU A 1
H18A H 0.0339 -0.4200 0.1720 0.102 Uiso 0.44(3) 1 calc PR A 1
C19A C 0.0078(4) -0.2988(16) 0.1980(14) 0.087(4) Uani 0.44(3) 1 d PDU A 1
H19A H -0.0009 -0.3667 0.2148 0.104 Uiso 0.44(3) 1 calc PR A 1
C20A C 0.0000(3) -0.1697(16) 0.1978(8) 0.075(4) Uani 0.44(3) 1 d PDU A 1
H20A H -0.0146 -0.1513 0.2116 0.090 Uiso 0.44(3) 1 calc PR A 1
C21A C 0.0133(3) -0.0639(16) 0.1774(11) 0.062(3) Uani 0.44(3) 1 d PDU A 1
H21A H 0.0084 0.0255 0.1802 0.075 Uiso 0.44(3) 1 calc PR A 1
C16B C 0.0399(3) -0.1180(10) 0.1547(10) 0.059(3) Uani 0.56(3) 1 d PDU A 2
C17B C 0.0499(3) -0.2447(12) 0.1525(7) 0.074(3) Uani 0.56(3) 1 d PDU A 2
H17B H 0.0641 -0.2530 0.1352 0.088 Uiso 0.56(3) 1 calc PR A 2
C18B C 0.0398(5) -0.3605(15) 0.1745(7) 0.108(4) Uani 0.56(3) 1 d PDU A 2
H18B H 0.0477 -0.4428 0.1745 0.130 Uiso 0.56(3) 1 calc PR A 2
C19B C 0.0180(4) -0.351(2) 0.1964(7) 0.121(6) Uani 0.56(3) 1 d PDU A 2
H19B H 0.0107 -0.4284 0.2098 0.145 Uiso 0.56(3) 1 calc PR A 2
C20B C 0.0069(4) -0.230(3) 0.1986(10) 0.126(6) Uani 0.56(3) 1 d PDU A 2
H20B H -0.0077 -0.2246 0.2140 0.151 Uiso 0.56(3) 1 calc PR A 2
C21B C 0.0177(3) -0.113(2) 0.1777(9) 0.089(4) Uani 0.56(3) 1 d PDU A 2
H21B H 0.0099 -0.0302 0.1791 0.106 Uiso 0.56(3) 1 calc PR A 2
C22 C 0.09249(4) 0.0799(2) 0.14372(10) 0.0450(5) Uani 1 1 d . A .
C23 C 0.10749(4) -0.0252(3) 0.13364(12) 0.0537(6) Uani 1 1 d . . .
H23 H 0.1014(5) -0.107(3) 0.1193(12) 0.064 Uiso 1 1 d . . .
C24 C 0.13148(5) -0.0107(3) 0.14492(13) 0.0692(8) Uani 1 1 d . A .
H24 H 0.1414 -0.0831 0.1385 0.083 Uiso 1 1 calc R . .
C25 C 0.14059(5) 0.1097(4) 0.16544(13) 0.0709(8) Uani 1 1 d . . .
H25 H 0.1567 0.1196 0.1722 0.085 Uiso 1 1 calc R A .
C26 C 0.12610(5) 0.2155(3) 0.17597(13) 0.0679(8) Uani 1 1 d . A .
H26 H 0.1323 0.2974 0.1900 0.081 Uiso 1 1 calc R . .
C27 C 0.10204(5) 0.2005(3) 0.16567(12) 0.0584(6) Uani 1 1 d . . .
H27 H 0.0922 0.2723 0.1736 0.070 Uiso 1 1 calc R A .
C28 C 0.03902(4) 0.1906(3) 0.05665(12) 0.0528(6) Uani 1 1 d . A .
C29 C 0.02422(5) 0.1390(3) 0.01148(12) 0.0642(7) Uani 1 1 d . . .
H29 H 0.0212 0.0465 0.0100 0.077 Uiso 1 1 calc R A .
C30 C 0.01361(6) 0.2234(4) -0.03213(14) 0.0839(10) Uani 1 1 d . A .
H30 H 0.0034 0.1873 -0.0622 0.101 Uiso 1 1 calc R . .
C31 C 0.01811(7) 0.3584(5) -0.0310(2) 0.1022(13) Uani 1 1 d . . .
H31 H 0.0112 0.4145 -0.0606 0.123 Uiso 1 1 calc R A .
C32 C 0.03269(8) 0.4109(4) 0.0133(3) 0.1155(15) Uani 1 1 d . A .
H32 H 0.0358 0.5032 0.0140 0.139 Uiso 1 1 calc R . .
C33 C 0.04299(5) 0.3279(3) 0.05750(19) 0.0887(10) Uani 1 1 d . . .
H33 H 0.0527 0.3654 0.0882 0.106 Uiso 1 1 calc R A .
C45 C 0.11039(4) -0.2735(2) 0.01117(9) 0.0403(5) Uani 1 1 d . . .
C46 C 0.09521(4) -0.3574(2) 0.03996(11) 0.0523(6) Uani 1 1 d . A .
H46 H 0.0796 -0.3335 0.0426 0.063 Uiso 1 1 calc R . .
C47 C 0.10376(5) -0.4762(3) 0.06431(12) 0.0597(7) Uani 1 1 d . . .
H47 H 0.0939 -0.5341 0.0836 0.072 Uiso 1 1 calc R A .
C48 C 0.12681(5) -0.5096(3) 0.06020(12) 0.0607(7) Uani 1 1 d . A .
H48 H 0.1330 -0.5884 0.0775 0.073 Uiso 1 1 calc R . .
C49 C 0.14022(5) -0.4232(3) 0.02982(13) 0.0613(7) Uani 1 1 d . . .
H49 H 0.1558 -0.4467 0.0261 0.074 Uiso 1 1 calc R A .
C51 C 0.15069(4) 0.9557(2) 0.75526(10) 0.0409(5) Uani 1 1 d . B .
C52 C 0.14310(4) 1.0192(2) 0.80571(11) 0.0483(5) Uani 1 1 d . . .
H52 H 0.1540 1.0577 0.8335 0.058 Uiso 1 1 calc R B .
C53 C 0.11949(5) 1.0264(3) 0.81549(13) 0.0622(7) Uani 1 1 d . B .
H53 H 0.1146 1.0694 0.8495 0.075 Uiso 1 1 calc R . .
C54 C 0.10334(5) 0.9696(3) 0.77472(14) 0.0712(8) Uani 1 1 d . . .
H54 H 0.0875 0.9744 0.7810 0.085 Uiso 1 1 calc R B .
C55 C 0.11056(5) 0.9060(3) 0.72489(14) 0.0719(8) Uani 1 1 d . B .
H55 H 0.0996 0.8669 0.6975 0.086 Uiso 1 1 calc R . .
C56 C 0.13401(4) 0.8996(3) 0.71495(11) 0.0570(6) Uani 1 1 d . . .
H56 H 0.1387 0.8569 0.6806 0.068 Uiso 1 1 calc R B .
C57 C 0.21081(4) 1.0750(3) 0.78806(10) 0.0501(6) Uani 1 1 d . B .
C58 C 0.23235(5) 1.0326(4) 0.81267(13) 0.0730(8) Uani 1 1 d . . .
H58 H 0.2368 0.9427 0.8090 0.088 Uiso 1 1 calc R B .
C59 C 0.24750(6) 1.1252(5) 0.84331(16) 0.0976(12) Uani 1 1 d . B .
H59 H 0.2622 1.0977 0.8589 0.117 Uiso 1 1 calc R . .
C60 C 0.24042(8) 1.2561(5) 0.8500(2) 0.1112(15) Uani 1 1 d . . .
H60 H 0.2503 1.3172 0.8709 0.133 Uiso 1 1 calc R B .
C61 C 0.21941(8) 1.2973(4) 0.8268(2) 0.1102(13) Uani 1 1 d . B .
H61A H 0.2147 1.3863 0.8322 0.132 Uiso 1 1 calc R . .
C62 C 0.20464(6) 1.2083(3) 0.79498(16) 0.0786(9) Uani 1 1 d . . .
H62 H 0.1903 1.2390 0.7780 0.094 Uiso 1 1 calc R B .
C63 C 0.20603(4) 0.6823(2) 0.93465(10) 0.0424(5) Uani 1 1 d . B .
C64 C 0.20351(4) 0.6589(3) 0.99456(11) 0.0637(7) Uani 1 1 d . . .
H64 H 0.1897 0.6837 1.0112 0.076 Uiso 1 1 calc R B .
C65 C 0.22123(6) 0.5991(4) 1.03052(14) 0.0845(10) Uani 1 1 d . B .
H65 H 0.2193 0.5828 1.0709 0.101 Uiso 1 1 calc R . .
C66 C 0.24171(5) 0.5642(4) 1.00626(16) 0.0826(9) Uani 1 1 d . . .
H66 H 0.2536 0.5220 1.0300 0.099 Uiso 1 1 calc R B .
C67 C 0.24475(5) 0.5909(3) 0.94754(15) 0.0781(9) Uani 1 1 d . B .
H67 H 0.2589 0.5695 0.9316 0.094 Uiso 1 1 calc R . .
C68 C 0.22703(4) 0.6496(3) 0.91123(12) 0.0596(7) Uani 1 1 d . . .
H68 H 0.2292 0.6670 0.8710 0.072 Uiso 1 1 calc R B .
C72A C 0.1989(2) 0.7605(8) 0.6991(5) 0.049(2) Uani 0.62(3) 1 d PDU B 1
C73A C 0.2153(3) 0.6762(17) 0.7267(4) 0.076(3) Uani 0.62(3) 1 d PDU B 1
H73A H 0.2235 0.7036 0.7620 0.091 Uiso 0.62(3) 1 calc PR B 1
C74A C 0.2198(3) 0.5500(15) 0.7024(6) 0.103(4) Uani 0.62(3) 1 d PDU B 1
H74A H 0.2311 0.4944 0.7216 0.124 Uiso 0.62(3) 1 calc PR B 1
C75A C 0.2080(3) 0.5070(12) 0.6513(8) 0.090(4) Uani 0.62(3) 1 d PDU B 1
H75A H 0.2110 0.4219 0.6358 0.108 Uiso 0.62(3) 1 calc PR B 1
C76A C 0.1918(2) 0.5884(16) 0.6228(6) 0.072(3) Uani 0.62(3) 1 d PDU B 1
H76A H 0.1837 0.5598 0.5875 0.086 Uiso 0.62(3) 1 calc PR B 1
C77A C 0.18738(18) 0.7151(13) 0.6466(5) 0.061(3) Uani 0.62(3) 1 d PDU B 1
H77A H 0.1763 0.7708 0.6265 0.073 Uiso 0.62(3) 1 calc PR B 1
C72B C 0.1954(3) 0.7487(9) 0.7031(6) 0.035(3) Uani 0.38(3) 1 d PDU B 2
C73B C 0.2069(5) 0.6438(15) 0.7325(6) 0.063(4) Uani 0.38(3) 1 d PDU B 2
H73B H 0.2120 0.6540 0.7728 0.075 Uiso 0.38(3) 1 calc PR B 2
C74B C 0.2111(4) 0.5225(14) 0.7036(8) 0.080(5) Uani 0.38(3) 1 d PDU B 2
H74B H 0.2190 0.4532 0.7246 0.096 Uiso 0.38(3) 1 calc PR B 2
C75B C 0.2037(4) 0.5042(17) 0.6452(9) 0.060(4) Uani 0.38(3) 1 d PDU B 2
H75B H 0.2064 0.4226 0.6261 0.072 Uiso 0.38(3) 1 calc PR B 2
C76B C 0.1925(4) 0.606(2) 0.6148(8) 0.067(5) Uani 0.38(3) 1 d PDU B 2
H76B H 0.1875 0.5947 0.5746 0.081 Uiso 0.38(3) 1 calc PR B 2
C77B C 0.1883(3) 0.7282(19) 0.6432(7) 0.057(4) Uani 0.38(3) 1 d PDU B 2
H77B H 0.1805 0.7973 0.6215 0.068 Uiso 0.38(3) 1 calc PR B 2
C81 C 0.16267(4) 0.6101(2) 0.86697(10) 0.0435(5) Uani 1 1 d . B .
C82 C 0.14281(5) 0.6358(3) 0.83070(13) 0.0654(7) Uani 1 1 d . . .
H82 H 0.1392 0.7242 0.8192 0.078 Uiso 1 1 calc R B .
C83 C 0.12816(5) 0.5316(3) 0.81111(14) 0.0764(9) Uani 1 1 d . B .
H83 H 0.1149 0.5500 0.7859 0.092 Uiso 1 1 calc R . .
C84 C 0.13299(6) 0.4022(3) 0.82860(14) 0.0743(9) Uani 1 1 d . . .
H84 H 0.1232 0.3321 0.8151 0.089 Uiso 1 1 calc R B .
C85 C 0.15219(7) 0.3758(3) 0.86581(17) 0.0874(10) Uani 1 1 d . B .
H85 H 0.1552 0.2876 0.8786 0.105 Uiso 1 1 calc R . .
C86 C 0.16729(5) 0.4788(3) 0.88499(14) 0.0706(8) Uani 1 1 d . . .
H86 H 0.1805 0.4595 0.9100 0.085 Uiso 1 1 calc R B .
C91 C 0.17048(4) 0.9696(2) 0.95316(9) 0.0399(5) Uani 1 1 d . . .
C92 C 0.19142(4) 1.0358(2) 0.94542(11) 0.0520(6) Uani 1 1 d . B .
H92 H 0.2026 0.9983 0.9219 0.062 Uiso 1 1 calc R . .
C93 C 0.19525(5) 1.1588(3) 0.97360(13) 0.0681(7) Uani 1 1 d . . .
H93 H 0.2091 1.2059 0.9694 0.082 Uiso 1 1 calc R B .
C94 C 0.17845(6) 1.2108(3) 1.00770(13) 0.0694(8) Uani 1 1 d . B .
H94 H 0.1808 1.2922 1.0281 0.083 Uiso 1 1 calc R . .
C95 C 0.15811(6) 1.1404(3) 1.01112(12) 0.0650(7) Uani 1 1 d . . .
H95 H 0.1466 1.1778 1.0336 0.078 Uiso 1 1 calc R B .

loop_
_atom_site_aniso_label
_atom_site_aniso_U_11
_atom_site_aniso_U_22
_atom_site_aniso_U_33
_atom_site_aniso_U_23
_atom_site_aniso_U_13
_atom_site_aniso_U_12
Sn1 0.03737(8) 0.07215(12) 0.04314(9) -0.00706(8) 0.00645(6) -0.00056(8)
Sn2 0.03956(8) 0.04815(9) 0.03807(8) 0.00315(7) 0.00549(6) 0.00248(7)
Cl1 0.0906(6) 0.1647(10) 0.0835(6) -0.0632(6) 0.0268(5) 0.0079(6)
Cl2 0.0597(4) 0.0743(4) 0.0491(3) 0.0227(3) 0.0039(3) 0.0017(3)
P1 0.0366(3) 0.0456(3) 0.0378(3) 0.0005(2) 0.0081(2) 0.0015(2)
P2 0.0418(3) 0.0365(3) 0.0329(3) 0.0008(2) 0.0061(2) 0.0018(2)
O1 0.0431(8) 0.0553(10) 0.0393(8) 0.0001(7) 0.0102(6) 0.0018(7)
O2 0.0535(9) 0.0469(9) 0.0358(8) 0.0056(7) 0.0091(7) -0.0005(7)
N1 0.0406(10) 0.0470(11) 0.0615(12) 0.0038(10) 0.0095(9) 0.0026(9)
N2 0.0359(9) 0.0438(10) 0.0537(11) 0.0066(9) 0.0115(8) -0.0002(8)
N3 0.0599(12) 0.0459(11) 0.0482(11) -0.0010(9) 0.0131(9) 0.0126(9)
N4 0.0419(10) 0.0387(10) 0.0430(10) -0.0010(8) 0.0106(8) -0.0007(8)
C1 0.0423(11) 0.0488(13) 0.0463(12) 0.0030(11) 0.0139(10) 0.0048(10)
C2 0.0527(15) 0.0772(19) 0.0694(18) 0.0245(15) -0.0015(13) -0.0005(13)
C3 0.071(2) 0.094(2) 0.091(2) 0.049(2) 0.0067(17) 0.0146(19)
C4 0.108(3) 0.0600(19) 0.103(3) 0.0292(19) 0.036(2) 0.0121(19)
C5 0.128(3) 0.0545(17) 0.081(2) -0.0020(17) 0.023(2) -0.0200(19)
C6 0.085(2) 0.0574(16) 0.0559(16) -0.0005(13) 0.0070(14) -0.0094(15)
C7 0.0508(13) 0.0494(13) 0.0422(12) 0.0017(11) 0.0026(10) -0.0025(11)
C8 0.0514(15) 0.0672(17) 0.0720(18) -0.0028(14) 0.0026(13) -0.0090(13)
C9 0.0678(19) 0.086(2) 0.105(3) -0.001(2) -0.0189(19) -0.0209(18)
C10 0.119(3) 0.089(3) 0.078(2) -0.003(2) -0.036(2) -0.027(2)
C11 0.128(3) 0.092(2) 0.0516(17) -0.0192(17) 0.0007(18) -0.008(2)
C12 0.0774(19) 0.0738(18) 0.0500(15) -0.0088(14) 0.0080(13) -0.0054(15)
C16A 0.025(6) 0.080(4) 0.041(4) 0.003(4) 0.002(6) -0.009(4)
C17A 0.046(7) 0.088(5) 0.080(7) 0.018(5) 0.020(7) -0.002(5)
C18A 0.088(9) 0.080(5) 0.089(7) 0.011(5) 0.024(8) -0.021(5)
C19A 0.087(10) 0.110(7) 0.067(7) 0.011(9) 0.027(8) -0.035(8)
C20A 0.058(6) 0.116(8) 0.053(5) -0.017(5) 0.022(5) -0.033(4)
C21A 0.043(6) 0.097(6) 0.050(5) -0.012(6) 0.021(5) -0.012(4)
C16B 0.027(5) 0.114(5) 0.037(4) 0.001(5) 0.004(5) -0.009(4)
C17B 0.054(6) 0.096(5) 0.071(4) 0.012(4) 0.009(5) -0.016(4)
C18B 0.122(12) 0.113(6) 0.090(6) 0.014(6) 0.017(8) -0.045(6)
C19B 0.125(12) 0.166(10) 0.074(6) 0.000(9) 0.021(8) -0.090(9)
C20B 0.072(9) 0.221(16) 0.088(8) 0.01(2) 0.035(8) -0.056(12)
C21B 0.049(5) 0.154(10) 0.065(5) -0.019(9) 0.020(4) -0.013(6)
C22 0.0406(11) 0.0564(14) 0.0377(11) 0.0003(10) 0.0010(9) -0.0043(10)
C23 0.0476(13) 0.0583(15) 0.0549(15) -0.0048(12) 0.0008(11) -0.0032(11)
C24 0.0466(14) 0.083(2) 0.077(2) -0.0053(17) 0.0010(13) 0.0072(14)
C25 0.0440(14) 0.100(2) 0.0679(18) -0.0003(17) -0.0033(13) -0.0173(15)
C26 0.0698(18) 0.0674(18) 0.0647(17) -0.0008(15) -0.0087(14) -0.0281(15)
C27 0.0617(15) 0.0539(15) 0.0584(15) -0.0023(13) -0.0045(12) -0.0035(12)
C28 0.0344(11) 0.0616(15) 0.0633(15) -0.0058(13) 0.0090(11) 0.0084(11)
C29 0.0564(15) 0.0715(18) 0.0645(17) -0.0075(15) 0.0015(13) 0.0120(13)
C30 0.071(2) 0.113(3) 0.0659(19) 0.001(2) -0.0046(15) 0.027(2)
C31 0.079(2) 0.107(3) 0.121(3) 0.042(3) 0.014(2) 0.025(2)
C32 0.088(3) 0.071(2) 0.186(5) 0.032(3) -0.002(3) 0.003(2)
C33 0.0577(17) 0.071(2) 0.135(3) -0.001(2) -0.0118(19) -0.0029(15)
C45 0.0409(11) 0.0420(12) 0.0382(11) -0.0021(9) 0.0044(9) -0.0008(9)
C46 0.0447(12) 0.0534(14) 0.0597(15) 0.0084(12) 0.0107(11) -0.0018(11)
C47 0.0657(17) 0.0524(15) 0.0619(16) 0.0103(12) 0.0101(13) -0.0081(12)
C48 0.0664(17) 0.0491(14) 0.0661(17) 0.0090(13) 0.0008(13) 0.0071(13)
C49 0.0497(14) 0.0556(15) 0.0790(19) 0.0038(14) 0.0069(13) 0.0080(12)
C51 0.0420(11) 0.0388(11) 0.0426(12) 0.0068(10) 0.0069(9) 0.0034(9)
C52 0.0552(14) 0.0406(12) 0.0495(13) 0.0031(10) 0.0076(11) 0.0027(10)
C53 0.0610(16) 0.0657(17) 0.0623(17) 0.0020(14) 0.0219(13) 0.0105(13)
C54 0.0445(14) 0.091(2) 0.079(2) 0.0155(17) 0.0180(14) 0.0028(14)
C55 0.0485(15) 0.097(2) 0.0697(18) 0.0033(17) -0.0029(13) -0.0129(15)
C56 0.0513(14) 0.0717(17) 0.0481(14) -0.0049(13) 0.0038(11) -0.0027(12)
C57 0.0471(13) 0.0610(15) 0.0429(12) 0.0089(11) 0.0073(10) -0.0114(11)
C58 0.0515(15) 0.098(2) 0.0682(18) 0.0141(17) -0.0018(13) -0.0062(15)
C59 0.0599(19) 0.157(4) 0.074(2) 0.023(3) -0.0128(16) -0.033(2)
C60 0.102(3) 0.120(4) 0.111(3) 0.000(3) 0.002(3) -0.062(3)
C61 0.120(3) 0.080(2) 0.130(3) -0.015(2) 0.003(3) -0.039(2)
C62 0.076(2) 0.0604(18) 0.099(2) 0.0011(17) -0.0008(17) -0.0148(15)
C63 0.0422(11) 0.0442(12) 0.0411(12) 0.0006(10) 0.0050(9) 0.0014(10)
C64 0.0491(14) 0.092(2) 0.0505(14) 0.0156(14) 0.0071(11) 0.0084(14)
C65 0.0695(19) 0.127(3) 0.0565(17) 0.0293(19) -0.0024(14) 0.0121(19)
C66 0.0635(18) 0.099(2) 0.083(2) 0.0162(19) -0.0136(16) 0.0193(17)
C67 0.0477(15) 0.102(2) 0.085(2) -0.0087(19) 0.0046(14) 0.0205(15)
C68 0.0497(14) 0.0791(18) 0.0510(14) -0.0035(13) 0.0102(11) 0.0078(13)
C72A 0.045(4) 0.060(3) 0.046(4) 0.006(3) 0.020(3) 0.004(2)
C73A 0.077(6) 0.105(7) 0.048(3) 0.006(4) 0.013(3) 0.038(5)
C74A 0.120(9) 0.119(7) 0.074(4) 0.007(5) 0.023(5) 0.078(7)
C75A 0.103(9) 0.076(6) 0.096(9) -0.007(5) 0.046(6) 0.029(5)
C76A 0.060(6) 0.076(5) 0.081(6) -0.019(5) 0.017(4) -0.015(4)
C77A 0.040(5) 0.068(5) 0.075(6) -0.002(4) 0.002(3) 0.004(3)
C72B 0.031(5) 0.049(4) 0.026(4) 0.002(3) 0.011(3) 0.004(3)
C73B 0.093(10) 0.064(6) 0.033(4) 0.003(3) 0.015(5) 0.029(6)
C74B 0.123(14) 0.061(5) 0.055(6) -0.002(4) 0.005(7) 0.036(7)
C75B 0.061(7) 0.062(6) 0.059(7) -0.015(5) 0.008(6) 0.003(6)
C76B 0.089(12) 0.070(8) 0.042(5) -0.015(5) -0.001(6) 0.008(8)
C77B 0.086(12) 0.054(6) 0.030(6) -0.004(5) 0.000(5) 0.002(6)
C81 0.0519(13) 0.0411(11) 0.0382(11) -0.0025(10) 0.0089(10) -0.0030(10)
C82 0.0688(17) 0.0529(15) 0.0719(18) 0.0136(14) -0.0135(14) -0.0139(13)
C83 0.0735(19) 0.080(2) 0.072(2) 0.0081(16) -0.0155(16) -0.0250(16)
C84 0.094(2) 0.0616(18) 0.0672(19) -0.0129(15) 0.0067(17) -0.0303(16)
C85 0.112(3) 0.0405(15) 0.107(3) -0.0041(17) -0.010(2) -0.0088(17)
C86 0.0776(19) 0.0444(15) 0.088(2) -0.0025(14) -0.0101(16) 0.0024(13)
C91 0.0477(12) 0.0403(12) 0.0317(11) 0.0026(9) 0.0026(9) 0.0073(9)
C92 0.0558(14) 0.0502(14) 0.0507(14) -0.0068(11) 0.0080(11) -0.0031(11)
C93 0.0762(19) 0.0602(16) 0.0670(18) -0.0053(14) -0.0029(15) -0.0126(14)
C94 0.103(2) 0.0454(14) 0.0584(17) -0.0151(13) -0.0025(16) 0.0040(16)
C95 0.089(2) 0.0517(16) 0.0560(16) -0.0095(13) 0.0153(14) 0.0191(15)

loop_
_atom_type_symbol
_atom_type_description
_atom_type_scat_dispersion_real
_atom_type_scat_dispersion_imag
_atom_type_scat_source
C C 0.0030 0.0020 'International Tables Vol C Tables 4.2.6.8 and 6.1.1.4'
H H 0.0000 0.0000 'International Tables Vol C Tables 4.2.6.8 and 6.1.1.4'
Cl Cl 0.1480 0.1590 'International Tables Vol C Tables 4.2.6.8 and 6.1.1.4'
N N 0.0060 0.0030 'International Tables Vol C Tables 4.2.6.8 and 6.1.1.4'
O O 0.0110 0.0060 'International Tables Vol C Tables 4.2.6.8 and 6.1.1.4'
P P 0.1020 0.0940 'International Tables Vol C Tables 4.2.6.8 and 6.1.1.4'
Sn Sn -0.6540 1.4250 'International Tables Vol C Tables 4.2.6.8 and 6.1.1.4'

loop_
_exptl_crystal_face_index_h
_exptl_crystal_face_index_k
_exptl_crystal_face_index_l
_exptl_crystal_face_perp_dist
1 0 0 0.1010
-1 0 0 0.0880
-4 0 -10 0.1230
3 0 8 0.1560
3 -6 2 0.2050
-3 1 -5 0.1240
-4 5 -5 0.1960

loop_
_geom_angle_atom_site_label_1
_geom_angle_atom_site_label_2
_geom_angle_atom_site_label_3
_geom_angle
C28 Sn1 C16A 114.3(6)
C28 Sn1 C22 119.06(9)
C16A Sn1 C22 125.3(6)
C28 Sn1 C16B 123.0(6)
C16A Sn1 C16B 10.5(6)
C22 Sn1 C16B 115.4(5)
C28 Sn1 O1 85.22(7)
C16A Sn1 O1 87.0(6)
C22 Sn1 O1 86.44(7)
C16B Sn1 O1 82.3(5)
C28 Sn1 Cl1 93.04(7)
C16A Sn1 Cl1 93.4(6)
C22 Sn1 Cl1 94.80(7)
C16B Sn1 Cl1 98.3(5)
O1 Sn1 Cl1 178.21(5)
C57 Sn2 C51 118.76(9)
C57 Sn2 C72A 121.6(3)
C51 Sn2 C72A 117.8(3)
C57 Sn2 C72B 126.7(5)
C51 Sn2 C72B 111.6(5)
C72A Sn2 C72B 6.8(7)
C57 Sn2 O2 82.10(7)
C51 Sn2 O2 86.56(7)
C72A Sn2 O2 88.0(3)
C72B Sn2 O2 84.6(4)
C57 Sn2 Cl2 94.99(6)
C51 Sn2 Cl2 94.20(6)
C72A Sn2 Cl2 94.2(3)
C72B Sn2 Cl2 97.9(4)
O2 Sn2 Cl2 176.99(4)
O1 P1 N2 114.26(9)
O1 P1 C7 110.91(10)
N2 P1 C7 105.90(11)
O1 P1 C1 114.01(10)
N2 P1 C1 103.27(10)
C7 P1 C1 107.83(11)
O2 P2 N4 113.85(9)
O2 P2 C81 114.30(10)
N4 P2 C81 101.66(10)
O2 P2 C63 109.88(9)
N4 P2 C63 108.65(10)
C81 P2 C63 108.05(11)
P1 O1 Sn1 145.44(9)
P2 O2 Sn2 154.60(9)
C45 N1 C49 117.1(2)
C45 N2 P1 124.93(15)
C45 N2 H200 115.7(16)
P1 N2 H200 118.4(15)
C91 N3 C95 116.2(2)
C91 N4 P2 127.85(15)
C91 N4 H400 115.3(17)
P2 N4 H400 115.4(17)
C6 C1 C2 119.0(2)
C6 C1 P1 120.06(19)
C2 C1 P1 120.9(2)
C3 C2 C1 120.1(3)
C3 C2 H2 120.0
C1 C2 H2 120.0
C4 C3 C2 120.2(3)
C4 C3 H3 119.9
C2 C3 H3 119.9
C3 C4 C5 120.6(3)
C3 C4 H4 119.7
C5 C4 H4 119.7
C4 C5 C6 120.1(3)
C4 C5 H5 120.0
C6 C5 H5 120.0
C1 C6 C5 120.1(3)
C1 C6 H6 120.0
C5 C6 H6 120.0
C8 C7 C12 119.3(2)
C8 C7 P1 119.87(19)
C12 C7 P1 120.65(19)
C9 C8 C7 120.6(3)
C9 C8 H8 119.7
C7 C8 H8 119.7
C8 C9 C10 120.0(3)
C8 C9 H9 120.0
C10 C9 H9 120.0
C9 C10 C11 120.2(3)
C9 C10 H10 119.9
C11 C10 H10 119.9
C10 C11 C12 120.2(3)
C10 C11 H11 119.9
C12 C11 H11 119.9
C11 C12 C7 119.7(3)
C11 C12 H12 120.2
C7 C12 H12 120.2
C17A C16A C21A 121.8(7)
C17A C16A Sn1 120.0(8)
C21A C16A Sn1 118.0(9)
C16A C17A C18A 120.8(8)
C16A C17A H17A 119.6
C18A C17A H17A 119.6
C19A C18A C17A 117.9(9)
C19A C18A H18A 121.0
C17A C18A H18A 121.0
C20A C19A C18A 120.5(9)
C20A C19A H19A 119.7
C18A C19A H19A 119.7
C19A C20A C21A 121.7(9)
C19A C20A H20A 119.1
C21A C20A H20A 119.1
C20A C21A C16A 117.1(9)
C20A C21A H21A 121.5
C16A C21A H21A 121.5
C17B C16B C21B 115.8(7)
C17B C16B Sn1 124.6(6)
C21B C16B Sn1 119.6(8)
C16B C17B C18B 123.7(8)
C16B C17B H17B 118.2
C18B C17B H17B 118.2
C19B C18B C17B 118.6(9)
C19B C18B H18B 120.7
C17B C18B H18B 120.7
C20B C19B C18B 120.7(9)
C20B C19B H19B 119.6
C18B C19B H19B 119.6
C19B C20B C21B 120.0(10)
C19B C20B H20B 120.0
C21B C20B H20B 120.0
C16B C21B C20B 121.1(9)
C16B C21B H21B 119.4
C20B C21B H21B 119.4
C23 C22 C27 118.1(2)
C23 C22 Sn1 121.98(18)
C27 C22 Sn1 119.89(18)
C22 C23 C24 120.9(3)
C22 C23 H23 119.5(17)
C24 C23 H23 119.6(17)
C25 C24 C23 120.1(3)
C25 C24 H24 120.0
C23 C24 H24 120.0
C26 C25 C24 120.2(3)
C26 C25 H25 119.9
C24 C25 H25 119.9
C25 C26 C27 119.8(3)
C25 C26 H26 120.1
C27 C26 H26 120.1
C22 C27 C26 120.9(3)
C22 C27 H27 119.6
C26 C27 H27 119.6
C29 C28 C33 118.1(3)
C29 C28 Sn1 121.5(2)
C33 C28 Sn1 120.4(2)
C28 C29 C30 120.7(3)
C28 C29 H29 119.7
C30 C29 H29 119.7
C31 C30 C29 120.2(4)
C31 C30 H30 119.9
C29 C30 H30 119.9
C32 C31 C30 119.8(4)
C32 C31 H31 120.1
C30 C31 H31 120.1
C31 C32 C33 120.4(4)
C31 C32 H32 119.8
C33 C32 H32 119.8
C28 C33 C32 120.8(4)
C28 C33 H33 119.6
C32 C33 H33 119.6
N1 C45 C46 122.3(2)
N1 C45 N2 115.14(19)
C46 C45 N2 122.5(2)
C47 C46 C45 118.5(2)
C47 C46 H46 120.8
C45 C46 H46 120.8
C46 C47 C48 120.0(2)
C46 C47 H47 120.0
C48 C47 H47 120.0
C49 C48 C47 117.5(2)
C49 C48 H48 121.3
C47 C48 H48 121.3
N1 C49 C48 124.5(2)
N1 C49 H49 117.7
C48 C49 H49 117.7
C56 C51 C52 118.0(2)
C56 C51 Sn2 120.95(17)
C52 C51 Sn2 121.06(17)
C51 C52 C53 121.0(2)
C51 C52 H52 119.5
C53 C52 H52 119.5
C54 C53 C52 119.7(3)
C54 C53 H53 120.1
C52 C53 H53 120.1
C55 C54 C53 120.0(3)
C55 C54 H54 120.0
C53 C54 H54 120.0
C54 C55 C56 120.3(3)
C54 C55 H55 119.8
C56 C55 H55 119.8
C55 C56 C51 121.0(2)
C55 C56 H56 119.5
C51 C56 H56 119.5
C62 C57 C58 118.4(3)
C62 C57 Sn2 119.7(2)
C58 C57 Sn2 121.9(2)
C57 C58 C59 120.0(3)
C57 C58 H58 120.0
C59 C58 H58 120.0
C60 C59 C58 119.4(4)
C60 C59 H59 120.3
C58 C59 H59 120.3
C61 C60 C59 120.7(4)
C61 C60 H60 119.6
C59 C60 H60 119.6
C60 C61 C62 120.4(4)
C60 C61 H61A 119.8
C62 C61 H61A 119.8
C57 C62 C61 120.9(3)
C57 C62 H62 119.5
C61 C62 H62 119.5
C64 C63 C68 118.7(2)
C64 C63 P2 120.22(17)
C68 C63 P2 121.02(18)
C63 C64 C65 120.9(3)
C63 C64 H64 119.5
C65 C64 H64 119.5
C66 C65 C64 119.6(3)
C66 C65 H65 120.2
C64 C65 H65 120.2
C67 C66 C65 120.1(3)
C67 C66 H66 120.0
C65 C66 H66 120.0
C66 C67 C68 120.6(3)
C66 C67 H67 119.7
C68 C67 H67 119.7
C63 C68 C67 120.0(3)
C63 C68 H68 120.0
C67 C68 H68 120.0
C73A C72A C77A 117.1(5)
C73A C72A Sn2 122.4(8)
C77A C72A Sn2 119.7(8)
C72A C73A C74A 120.8(6)
C72A C73A H73A 119.6
C74A C73A H73A 119.6
C75A C74A C73A 120.9(6)
C75A C74A H74A 119.6
C73A C74A H74A 119.6
C76A C75A C74A 119.7(6)
C76A C75A H75A 120.1
C74A C75A H75A 120.1
C75A C76A C77A 119.6(6)
C75A C76A H76A 120.2
C77A C76A H76A 120.2
C72A C77A C76A 121.9(5)
C72A C77A H77A 119.1
C76A C77A H77A 119.1
C73B C72B C77B 116.8(7)
C73B C72B Sn2 126.2(9)
C77B C72B Sn2 117.0(10)
C72B C73B C74B 121.5(8)
C72B C73B H73B 119.2
C74B C73B H73B 119.2
C75B C74B C73B 120.7(8)
C75B C74B H74B 119.7
C73B C74B H74B 119.7
C74B C75B C76B 119.1(8)
C74B C75B H75B 120.4
C76B C75B H75B 120.4
C75B C76B C77B 120.8(8)
C75B C76B H76B 119.6
C77B C76B H76B 119.6
C72B C77B C76B 121.1(8)
C72B C77B H77B 119.5
C76B C77B H77B 119.5
C82 C81 C86 118.7(2)
C82 C81 P2 118.67(18)
C86 C81 P2 122.6(2)
C81 C82 C83 120.6(3)
C81 C82 H82 119.7
C83 C82 H82 119.7
C84 C83 C82 120.2(3)
C84 C83 H83 119.9
C82 C83 H83 119.9
C85 C84 C83 119.8(3)
C85 C84 H84 120.1
C83 C84 H84 120.1
C84 C85 C86 120.7(3)
C84 C85 H85 119.7
C86 C85 H85 119.7
C81 C86 C85 119.9(3)
C81 C86 H86 120.0
C85 C86 H86 120.0
N3 C91 C92 123.5(2)
N3 C91 N4 114.1(2)
C92 C91 N4 122.4(2)
C93 C92 C91 118.1(2)
C93 C92 H92 120.9
C91 C92 H92 120.9
C94 C93 C92 119.3(3)
C94 C93 H93 120.4
C92 C93 H93 120.4
C95 C94 C93 118.4(3)
C95 C94 H94 120.8
C93 C94 H94 120.8
N3 C95 C94 124.5(2)
N3 C95 H95 117.8
C94 C95 H95 117.8

loop_
_geom_bond_atom_site_label_1
_geom_bond_atom_site_label_2
_geom_bond_distance
Sn1 C28 2.132(3)
Sn1 C16A 2.133(4)
Sn1 C22 2.137(2)
Sn1 C16B 2.139(4)
Sn1 O1 2.4637(15)
Sn1 Cl1 2.4693(8)
Sn2 C57 2.127(2)
Sn2 C51 2.132(2)
Sn2 C72A 2.140(3)
Sn2 C72B 2.141(4)
Sn2 O2 2.4031(14)
Sn2 Cl2 2.4820(6)
P1 O1 1.4894(15)
P1 N2 1.6663(18)
P1 C7 1.788(2)
P1 C1 1.789(2)
P2 O2 1.4848(15)
P2 N4 1.6493(18)
P2 C81 1.790(2)
P2 C63 1.800(2)
N1 C45 1.328(3)
N1 C49 1.341(3)
N2 C45 1.395(3)
N2 H200 0.867(5)
N3 C91 1.332(3)
N3 C95 1.342(3)
N4 C91 1.402(3)
N4 H400 0.866(5)
C1 C6 1.379(4)
C1 C2 1.385(4)
C2 C3 1.380(4)
C2 H2 0.9300
C3 C4 1.354(5)
C3 H3 0.9300
C4 C5 1.363(5)
C4 H4 0.9300
C5 C6 1.381(4)
C5 H5 0.9300
C6 H6 0.9300
C7 C8 1.385(3)
C7 C12 1.388(3)
C8 C9 1.369(4)
C8 H8 0.9300
C9 C10 1.370(5)
C9 H9 0.9300
C10 C11 1.379(5)
C10 H10 0.9300
C11 C12 1.381(4)
C11 H11 0.9300
C12 H12 0.9300
C16A C17A 1.342(10)
C16A C21A 1.388(10)
C17A C18A 1.396(11)
C17A H17A 0.9300
C18A C19A 1.387(13)
C18A H18A 0.9300
C19A C20A 1.352(14)
C19A H19A 0.9300
C20A C21A 1.387(10)
C20A H20A 0.9300
C21A H21A 0.9300
C16B C17B 1.379(9)
C16B C21B 1.406(9)
C17B C18B 1.386(9)
C17B H17B 0.9300
C18B C19B 1.378(12)
C18B H18B 0.9300
C19B C20B 1.354(13)
C19B H19B 0.9300
C20B C21B 1.407(11)
C20B H20B 0.9300
C21B H21B 0.9300
C22 C23 1.376(3)
C22 C27 1.387(3)
C23 C24 1.387(4)
C23 H23 0.93(3)
C24 C25 1.366(4)
C24 H24 0.9300
C25 C26 1.366(4)
C25 H25 0.9300
C26 C27 1.389(4)
C26 H26 0.9300
C27 H27 0.9300
C28 C29 1.370(4)
C28 C33 1.376(4)
C29 C30 1.389(4)
C29 H29 0.9300
C30 C31 1.360(5)
C30 H30 0.9300
C31 C32 1.353(6)
C31 H31 0.9300
C32 C33 1.383(5)
C32 H32 0.9300
C33 H33 0.9300
C45 C46 1.390(3)
C46 C47 1.370(4)
C46 H46 0.9300
C47 C48 1.370(4)
C47 H47 0.9300
C48 C49 1.360(4)
C48 H48 0.9300
C49 H49 0.9300
C51 C56 1.382(3)
C51 C52 1.384(3)
C52 C53 1.386(4)
C52 H52 0.9300
C53 C54 1.372(4)
C53 H53 0.9300
C54 C55 1.365(4)
C54 H54 0.9300
C55 C56 1.377(4)
C55 H55 0.9300
C56 H56 0.9300
C57 C62 1.377(4)
C57 C58 1.380(4)
C58 C59 1.406(5)
C58 H58 0.9300
C59 C60 1.368(6)
C59 H59 0.9300
C60 C61 1.340(6)
C60 H60 0.9300
C61 C62 1.382(5)
C61 H61A 0.9300
C62 H62 0.9300
C63 C64 1.373(3)
C63 C68 1.381(3)
C64 C65 1.383(4)
C64 H64 0.9300
C65 C66 1.369(4)
C65 H65 0.9300
C66 C67 1.359(5)
C66 H66 0.9300
C67 C68 1.382(4)
C67 H67 0.9300
C68 H68 0.9300
C72A C73A 1.371(6)
C72A C77A 1.379(6)
C73A C74A 1.391(7)
C73A H73A 0.9300
C74A C75A 1.355(7)
C74A H74A 0.9300
C75A C76A 1.352(7)
C75A H75A 0.9300
C76A C77A 1.390(6)
C76A H76A 0.9300
C77A H77A 0.9300
C72B C73B 1.371(7)
C72B C77B 1.386(7)
C73B C74B 1.390(8)
C73B H73B 0.9300
C74B C75B 1.354(8)
C74B H74B 0.9300
C75B C76B 1.354(8)
C75B H75B 0.9300
C76B C77B 1.389(7)
C76B H76B 0.9300
C77B H77B 0.9300
C81 C82 1.373(3)
C81 C86 1.379(3)
C82 C83 1.380(4)
C82 H82 0.9300
C83 C84 1.360(4)
C83 H83 0.9300
C84 C85 1.357(5)
C84 H84 0.9300
C85 C86 1.385(4)
C85 H85 0.9300
C86 H86 0.9300
C91 C92 1.387(3)
C92 C93 1.380(4)
C92 H92 0.9300
C93 C94 1.367(4)
C93 H93 0.9300
C94 C95 1.363(4)
C94 H94 0.9300
C95 H95 0.9300

loop_
_geom_hbond_atom_site_label_D
_geom_hbond_atom_site_label_H
_geom_hbond_atom_site_label_A
_geom_hbond_distance_DH
_geom_hbond_distance_HA
_geom_hbond_distance_DA
_geom_hbond_angle_DHA
_geom_hbond_site_symmetry_A
N4 H400 N1 0.866(5) 2.166(9) 3.000(3) 161(2) 1_566

loop_
_geom_torsion_atom_site_label_1
_geom_torsion_atom_site_label_2
_geom_torsion_atom_site_label_3
_geom_torsion_atom_site_label_4
_geom_torsion
N2 P1 O1 Sn1 96.27(17)
C7 P1 O1 Sn1 -144.13(15)
C1 P1 O1 Sn1 -22.2(2)
C28 Sn1 O1 P1 55.54(17)
C16A Sn1 O1 P1 170.3(6)
C22 Sn1 O1 P1 -64.04(17)
C16B Sn1 O1 P1 180(38)
N4 P2 O2 Sn2 -63.8(2)
C81 P2 O2 Sn2 52.4(2)
C63 P2 O2 Sn2 174.1(2)
C57 Sn2 O2 P2 133.2(2)
C51 Sn2 O2 P2 13.5(2)
C72A Sn2 O2 P2 -104.5(4)
C72B Sn2 O2 P2 -98.6(6)
O1 P1 N2 C45 57.8(2)
C7 P1 N2 C45 -64.6(2)
C1 P1 N2 C45 -177.82(18)
O2 P2 N4 C91 -50.6(2)
C81 P2 N4 C91 -174.04(18)
C63 P2 N4 C91 72.2(2)
O1 P1 C1 C6 68.8(2)
N2 P1 C1 C6 -55.8(2)
C7 P1 C1 C6 -167.6(2)
O1 P1 C1 C2 -107.4(2)
N2 P1 C1 C2 128.0(2)
C7 P1 C1 C2 16.2(2)
C6 C1 C2 C3 -0.3(4)
P1 C1 C2 C3 175.9(2)
C1 C2 C3 C4 1.0(5)
C2 C3 C4 C5 -0.3(5)
C3 C4 C5 C6 -1.2(5)
C2 C1 C6 C5 -1.2(4)
P1 C1 C6 C5 -177.4(2)
C4 C5 C6 C1 1.9(5)
O1 P1 C7 C8 23.8(2)
N2 P1 C7 C8 148.2(2)
C1 P1 C7 C8 -101.7(2)
O1 P1 C7 C12 -161.7(2)
N2 P1 C7 C12 -37.3(2)
C1 P1 C7 C12 72.8(2)
C12 C7 C8 C9 -1.1(4)
P1 C7 C8 C9 173.4(2)
C7 C8 C9 C10 0.8(5)
C8 C9 C10 C11 0.1(6)
C9 C10 C11 C12 -0.7(6)
C10 C11 C12 C7 0.3(5)
C8 C7 C12 C11 0.6(4)
P1 C7 C12 C11 -174.0(2)
C28 Sn1 C16A C17A 125.9(19)
C22 Sn1 C16A C17A -41(2)
C16B Sn1 C16A C17A -21(6)
O1 Sn1 C16A C17A 42(2)
Cl1 Sn1 C16A C17A -139(2)
C28 Sn1 C16A C21A -60(2)
C22 Sn1 C16A C21A 133.3(18)
C16B Sn1 C16A C21A 153(9)
O1 Sn1 C16A C21A -143(2)
Cl1 Sn1 C16A C21A 35(2)
C21A C16A C17A C18A 1(4)
Sn1 C16A C17A C18A 175.2(16)
C16A C17A C18A C19A -1(3)
C17A C18A C19A C20A 3(4)
C18A C19A C20A C21A -5(5)
C19A C20A C21A C16A 5(4)
C17A C16A C21A C20A -3(4)
Sn1 C16A C21A C20A -177.5(16)
C28 Sn1 C16B C17B 122.0(16)
C16A Sn1 C16B C17B 158(9)
C22 Sn1 C16B C17B -39.5(19)
O1 Sn1 C16B C17B 42.8(17)
Cl1 Sn1 C16B C17B -138.9(17)
C28 Sn1 C16B C21B -56(2)
C16A Sn1 C16B C21B -20(6)
C22 Sn1 C16B C21B 142.1(16)
O1 Sn1 C16B C21B -135.6(19)
Cl1 Sn1 C16B C21B 42.7(19)
C21B C16B C17B C18B -4(3)
Sn1 C16B C17B C18B 177.6(14)
C16B C17B C18B C19B 4(3)
C17B C18B C19B C20B -3(3)
C18B C19B C20B C21B 1(3)
C17B C16B C21B C20B 2(3)
Sn1 C16B C21B C20B -179.5(17)
C19B C20B C21B C16B -1(4)
C28 Sn1 C22 C23 -116.0(2)
C16A Sn1 C22 C23 50.3(8)
C16B Sn1 C22 C23 46.4(6)
O1 Sn1 C22 C23 -33.4(2)
Cl1 Sn1 C22 C23 147.9(2)
C28 Sn1 C22 C27 62.1(2)
C16A Sn1 C22 C27 -131.6(8)
C16B Sn1 C22 C27 -135.5(6)
O1 Sn1 C22 C27 144.67(19)
Cl1 Sn1 C22 C27 -34.03(19)
C27 C22 C23 C24 -0.2(4)
Sn1 C22 C23 C24 177.9(2)
C22 C23 C24 C25 -1.0(4)
C23 C24 C25 C26 1.2(5)
C24 C25 C26 C27 -0.1(5)
C23 C22 C27 C26 1.3(4)
Sn1 C22 C27 C26 -176.9(2)
C25 C26 C27 C22 -1.2(4)
C16A Sn1 C28 C29 -37.7(7)
C22 Sn1 C28 C29 130.0(2)
C16B Sn1 C28 C29 -30.9(6)
O1 Sn1 C28 C29 46.8(2)
Cl1 Sn1 C28 C29 -132.8(2)
C16A Sn1 C28 C33 142.2(7)
C22 Sn1 C28 C33 -50.1(3)
C16B Sn1 C28 C33 149.0(6)
O1 Sn1 C28 C33 -133.3(2)
Cl1 Sn1 C28 C33 47.2(2)
C33 C28 C29 C30 0.1(4)
Sn1 C28 C29 C30 -180.0(2)
C28 C29 C30 C31 1.1(5)
C29 C30 C31 C32 -1.1(6)
C30 C31 C32 C33 -0.1(7)
C29 C28 C33 C32 -1.3(5)
Sn1 C28 C33 C32 178.8(3)
C31 C32 C33 C28 1.3(6)
C49 N1 C45 C46 -2.6(3)
C49 N1 C45 N2 176.9(2)
P1 N2 C45 N1 172.20(17)
P1 N2 C45 C46 -8.3(3)
N1 C45 C46 C47 2.2(4)
N2 C45 C46 C47 -177.3(2)
C45 C46 C47 C48 0.3(4)
C46 C47 C48 C49 -2.0(4)
C45 N1 C49 C48 0.7(4)
C47 C48 C49 N1 1.6(4)
C57 Sn2 C51 C56 161.60(18)
C72A Sn2 C51 C56 -33.5(4)
C72B Sn2 C51 C56 -36.6(5)
O2 Sn2 C51 C56 -119.35(19)
Cl2 Sn2 C51 C56 63.57(19)
C57 Sn2 C51 C52 -20.1(2)
C72A Sn2 C51 C52 144.8(4)
C72B Sn2 C51 C52 141.7(5)
O2 Sn2 C51 C52 58.92(17)
Cl2 Sn2 C51 C52 -118.16(17)
C56 C51 C52 C53 0.0(3)
Sn2 C51 C52 C53 -178.32(18)
C51 C52 C53 C54 0.1(4)
C52 C53 C54 C55 0.2(4)
C53 C54 C55 C56 -0.6(5)
C54 C55 C56 C51 0.7(5)
C52 C51 C56 C55 -0.4(4)
Sn2 C51 C56 C55 177.9(2)
C51 Sn2 C57 C62 -39.8(2)
C72A Sn2 C57 C62 155.9(5)
C72B Sn2 C57 C62 161.5(6)
O2 Sn2 C57 C62 -121.4(2)
Cl2 Sn2 C57 C62 57.8(2)
C51 Sn2 C57 C58 139.4(2)
C72A Sn2 C57 C58 -25.0(5)
C72B Sn2 C57 C58 -19.4(6)
O2 Sn2 C57 C58 57.7(2)
Cl2 Sn2 C57 C58 -123.0(2)
C62 C57 C58 C59 -0.7(4)
Sn2 C57 C58 C59 -179.9(2)
C57 C58 C59 C60 2.0(5)
C58 C59 C60 C61 -1.2(6)
C59 C60 C61 C62 -0.9(7)
C58 C57 C62 C61 -1.3(5)
Sn2 C57 C62 C61 177.9(3)
C60 C61 C62 C57 2.1(6)
O2 P2 C63 C64 154.6(2)
N4 P2 C63 C64 29.4(2)
C81 P2 C63 C64 -80.1(2)
O2 P2 C63 C68 -28.0(2)
N4 P2 C63 C68 -153.2(2)
C81 P2 C63 C68 97.3(2)
C68 C63 C64 C65 -2.4(4)
P2 C63 C64 C65 175.0(3)
C63 C64 C65 C66 0.8(5)
C64 C65 C66 C67 1.5(6)
C65 C66 C67 C68 -2.0(6)
C64 C63 C68 C67 1.8(4)
P2 C63 C68 C67 -175.6(2)
C66 C67 C68 C63 0.4(5)
C57 Sn2 C72A C73A 44.2(8)
C51 Sn2 C72A C73A -120.3(8)
C72B Sn2 C72A C73A -95(6)
O2 Sn2 C72A C73A -35.2(8)
Cl2 Sn2 C72A C73A 142.7(8)
C57 Sn2 C72A C77A -146.0(8)
C51 Sn2 C72A C77A 49.5(10)
C72B Sn2 C72A C77A 75(6)
O2 Sn2 C72A C77A 134.6(9)
Cl2 Sn2 C72A C77A -47.5(9)
C77A C72A C73A C74A -0.5(3)
Sn2 C72A C73A C74A 169.5(9)
C72A C73A C74A C75A -0.5(3)
C73A C74A C75A C76A 1.0(6)
C74A C75A C76A C77A -0.5(7)
C73A C72A C77A C76A 1.1(6)
Sn2 C72A C77A C76A -169.2(9)
C75A C76A C77A C72A -0.6(7)
C57 Sn2 C72B C73B 53.8(13)
C51 Sn2 C72B C73B -106.2(12)
C72A Sn2 C72B C73B 98(6)
O2 Sn2 C72B C73B -22.1(12)
Cl2 Sn2 C72B C73B 156.0(12)
C57 Sn2 C72B C77B -126.9(12)
C51 Sn2 C72B C77B 73.0(13)
C72A Sn2 C72B C77B -83(6)
O2 Sn2 C72B C77B 157.2(13)
Cl2 Sn2 C72B C77B -24.7(13)
C77B C72B C73B C74B -0.3(3)
Sn2 C72B C73B C74B 179.0(14)
C72B C73B C74B C75B -0.3(3)
C73B C74B C75B C76B 0.7(7)
C74B C75B C76B C77B -0.5(9)
C73B C72B C77B C76B 0.6(6)
Sn2 C72B C77B C76B -178.8(13)
C75B C76B C77B C72B -0.2(9)
O2 P2 C81 C82 -57.5(2)
N4 P2 C81 C82 65.7(2)
C63 P2 C81 C82 179.9(2)
O2 P2 C81 C86 120.9(2)
N4 P2 C81 C86 -116.0(2)
C63 P2 C81 C86 -1.8(2)
C86 C81 C82 C83 -2.0(4)
P2 C81 C82 C83 176.3(2)
C81 C82 C83 C84 1.4(5)
C82 C83 C84 C85 0.5(5)
C83 C84 C85 C86 -1.7(5)
C82 C81 C86 C85 0.9(4)
P2 C81 C86 C85 -177.4(3)
C84 C85 C86 C81 1.0(5)
C95 N3 C91 C92 -3.1(3)
C95 N3 C91 N4 176.7(2)
P2 N4 C91 N3 179.37(16)
P2 N4 C91 C92 -0.8(3)
N3 C91 C92 C93 2.8(4)
N4 C91 C92 C93 -177.0(2)
C91 C92 C93 C94 -0.1(4)
C92 C93 C94 C95 -1.9(4)
C91 N3 C95 C94 0.8(4)
C93 C94 C95 N3 1.7(4)
